data_4325623
loop_
_publ_author_name
'Galina V. Romanenko'
'Ksenia Yu. Maryunina'
'Artem S. Bogomyakov'
'Renad Z. Sagdeev'
'Victor I. Ovcharenko'

_publ_section_title
;
 Relationship between the Thermally Induced Reorientations of Aromatic
 Solvate Molecules in Cu(hfac)2- Nitroxide Breathing Crystals and the
 Character of the Magnetic Anomaly
;
_journal_name_full 'Inorganic Chemistry'
_journal_page_first 6597
_journal_page_last 6609
_journal_paper_doi 10.1021/ic200444e
_journal_volume 50
_journal_year 2011
_chemical_formula_sum 'C28 H30 Cu F12 N4 O6'
_chemical_formula_weight 810.10
_chemical_name_systematic
; 
 ? 
;
_space_group_IT_number 2
_symmetry_cell_setting triclinic
_symmetry_space_group_name_Hall '-P 1'
_symmetry_space_group_name_H-M 'P -1'
_atom_sites_solution_hydrogens geom
_atom_sites_solution_primary direct
_atom_sites_solution_secondary difmap
_audit_creation_method SHELXL-97
_cell_angle_alpha 100.262(8)
_cell_angle_beta 103.434(9)
_cell_angle_gamma 103.705(8)
_cell_formula_units_Z 2
_cell_length_a 10.387(6)
_cell_length_b 13.198(7)
_cell_length_c 14.134(8)
_cell_measurement_reflns_used 4882
_cell_measurement_temperature 295(2)
_cell_measurement_theta_max 22.32
_cell_measurement_theta_min 2.26
_cell_volume 1774.3(17)
_computing_cell_refinement 'Bruker SMART'
_computing_data_collection 'Bruker SMART'
_computing_data_reduction 'Bruker SAINT'
_computing_molecular_graphics 'Bruker SHELXTL'
_computing_publication_material 'Bruker SHELXTL'
_computing_structure_refinement 'SHELXL-97 (Sheldrick, 1997)'
_computing_structure_solution 'SHELXS-97 (Sheldrick, 1990)'
_diffrn_ambient_temperature 295(2)
_diffrn_measured_fraction_theta_full 0.980
_diffrn_measured_fraction_theta_max 0.980
_diffrn_measurement_device_type 'CCD area detector'
_diffrn_measurement_method 'phi and omega scans'
_diffrn_radiation_monochromator graphite
_diffrn_radiation_source 'fine-focus sealed tube'
_diffrn_radiation_type MoK\a
_diffrn_radiation_wavelength 0.71073
_diffrn_reflns_av_R_equivalents 0.0318
_diffrn_reflns_av_sigmaI/netI 0.0426
_diffrn_reflns_limit_h_max 12
_diffrn_reflns_limit_h_min -12
_diffrn_reflns_limit_k_max 15
_diffrn_reflns_limit_k_min -15
_diffrn_reflns_limit_l_max 16
_diffrn_reflns_limit_l_min -16
_diffrn_reflns_number 15812
_diffrn_reflns_theta_full 25.35
_diffrn_reflns_theta_max 25.35
_diffrn_reflns_theta_min 1.53
_exptl_absorpt_coefficient_mu 0.723
_exptl_absorpt_correction_type none
_exptl_crystal_colour dark
_exptl_crystal_density_diffrn 1.516
_exptl_crystal_description prizm
_exptl_crystal_F_000 822
_refine_diff_density_max 0.396
_refine_diff_density_min -0.227
_refine_diff_density_rms 0.053
_refine_ls_extinction_method none
_refine_ls_goodness_of_fit_ref 1.046
_refine_ls_hydrogen_treatment constr
_refine_ls_matrix_type full
_refine_ls_number_parameters 526
_refine_ls_number_reflns 6367
_refine_ls_number_restraints 7
_refine_ls_restrained_S_all 1.045
_refine_ls_R_factor_all 0.0736
_refine_ls_R_factor_gt 0.0504
_refine_ls_shift/su_max 0.002
_refine_ls_shift/su_mean 0.000
_refine_ls_structure_factor_coef Fsqd
_refine_ls_weighting_details 'calc w=1/[\s^2^(Fo^2^)+(0.0798P)^2^+0.4046P] where P=(Fo^2^+2Fc^2^)/3'
_refine_ls_weighting_scheme calc
_refine_ls_wR_factor_gt 0.1337
_refine_ls_wR_factor_ref 0.1532
_reflns_number_gt 4470
_reflns_number_total 6367
_reflns_threshold_expression >2sigma(I)
_cod_data_source_file ic200444e_si_002_28.cif
_cod_data_source_block oxyl295
_cod_database_code 4325623

loop_
_symmetry_equiv_pos_as_xyz
'x, y, z'
'-x, -y, -z'

loop_
_atom_site_label
_atom_site_type_symbol
_atom_site_fract_x
_atom_site_fract_y
_atom_site_fract_z
_atom_site_U_iso_or_equiv
_atom_site_adp_type
_atom_site_occupancy
_atom_site_symmetry_multiplicity
_atom_site_calc_flag
_atom_site_refinement_flags
_atom_site_disorder_group
Cu1 Cu 0.5000 0.0000 0.5000 0.05470(19) Uani 1 2 d S .
O1 O 0.3540(2) -0.13892(19) 0.46933(17) 0.0687(6) Uani 1 1 d . .
C1 C 0.1616(5) -0.2675(4) 0.4740(4) 0.0958(13) Uani 1 1 d . .
F1 F 0.0984(5) -0.3003(3) 0.3793(3) 0.1875(19) Uani 1 1 d . .
F2 F 0.2312(4) -0.3313(3) 0.4960(4) 0.1751(18) Uani 1 1 d . .
F3 F 0.0633(4) -0.2834(3) 0.5172(3) 0.1589(14) Uani 1 1 d . .
C2 C 0.2487(4) -0.1513(3) 0.4995(3) 0.0690(9) Uani 1 1 d . .
C3 C 0.2041(4) -0.0728(3) 0.5490(3) 0.0783(10) Uani 1 1 d . .
H3A H 0.1252 -0.0934 0.5697 0.094 Uiso 1 1 calc R .
C4 C 0.2724(4) 0.0357(3) 0.5692(3) 0.0644(9) Uani 1 1 d . .
C5 C 0.2119(5) 0.1153(4) 0.6196(4) 0.0878(12) Uani 1 1 d . .
F4 F 0.1864(4) 0.1828(3) 0.5665(3) 0.1491(14) Uani 1 1 d . .
F5 F 0.0983(4) 0.0743(3) 0.6399(3) 0.1646(16) Uani 1 1 d . .
F6 F 0.2995(4) 0.1742(3) 0.7039(3) 0.1595(14) Uani 1 1 d . .
O2 O 0.3793(2) 0.07827(19) 0.54800(17) 0.0654(6) Uani 1 1 d . .
Cu2 Cu 0.0000 -0.5000 0.0000 0.0647(2) Uani 1 2 d S .
O3 O 0.0296(3) -0.43306(19) -0.11208(19) 0.0767(7) Uani 1 1 d . .
C6 C 0.1043(8) -0.4012(5) -0.2501(5) 0.1119(17) Uani 1 1 d . .
F7 F 0.133(2) -0.4502(16) -0.3252(12) 0.150(8) Uani 0.50 1 d P .
F8 F -0.0344(17) -0.4112(19) -0.3001(11) 0.151(4) Uani 0.50 1 d P .
F9 F 0.148(3) -0.3046(10) -0.2324(11) 0.174(9) Uani 0.50 1 d P .
F7A F 0.043(4) -0.4654(14) -0.3278(10) 0.251(14) Uani 0.50 1 d P .
F8A F 0.078(4) -0.315(2) -0.231(2) 0.222(13) Uani 0.50 1 d P .
F9A F 0.2378(10) -0.362(2) -0.2547(17) 0.161(4) Uani 0.50 1 d P .
C7 C 0.1092(5) -0.4532(3) -0.1615(3) 0.0822(11) Uani 1 1 d . .
C8 C 0.1978(5) -0.5155(4) -0.1455(4) 0.0959(14) Uani 1 1 d . .
H8A H 0.2507 -0.5242 -0.1895 0.115 Uiso 1 1 calc R .
C9 C 0.2119(4) -0.5655(3) -0.0681(3) 0.0746(10) Uani 1 1 d . .
C10 C 0.3092(5) -0.6349(4) -0.0581(4) 0.0941(13) Uani 1 1 d . .
F10 F 0.3913(4) -0.6264(3) -0.1152(3) 0.1537(14) Uani 1 1 d . .
F11 F 0.2414(4) -0.7366(3) -0.0800(3) 0.1543(14) Uani 1 1 d . .
F12 F 0.3870(4) -0.6151(3) 0.0340(3) 0.1525(13) Uani 1 1 d . .
O4 O 0.1493(2) -0.56407(18) -0.00264(18) 0.0700(6) Uani 1 1 d . .
O01 O 0.4485(2) 0.01440(18) 0.33767(18) 0.0689(6) Uani 1 1 d . .
N1 N 0.3409(3) 0.0298(2) 0.2819(2) 0.0596(7) Uani 1 1 d . .
C01 C 0.3363(4) 0.1400(3) 0.2707(2) 0.0642(8) Uani 1 1 d . .
C02 C 0.3872(5) 0.2194(3) 0.3729(3) 0.0820(11) Uani 1 1 d . .
H02A H 0.4830 0.2268 0.4026 0.123 Uiso 1 1 calc R .
H02B H 0.3341 0.1935 0.4155 0.123 Uiso 1 1 calc R .
H02C H 0.3766 0.2880 0.3652 0.123 Uiso 1 1 calc R .
C03 C 0.4333(5) 0.1713(3) 0.2080(3) 0.0991(14) Uani 1 1 d . .
H03A H 0.5271 0.1831 0.2466 0.149 Uiso 1 1 calc R .
H03B H 0.4235 0.2360 0.1892 0.149 Uiso 1 1 calc R .
H03C H 0.4105 0.1144 0.1487 0.149 Uiso 1 1 calc R .
C04 C 0.1814(4) 0.1169(3) 0.2165(3) 0.0753(10) Uani 1 1 d . .
C05 C 0.0925(5) 0.1273(4) 0.2890(4) 0.1023(14) Uani 1 1 d . .
H05A H -0.0020 0.1142 0.2512 0.153 Uiso 1 1 calc R .
H05B H 0.1259 0.1986 0.3324 0.153 Uiso 1 1 calc R .
H05C H 0.0981 0.0757 0.3287 0.153 Uiso 1 1 calc R .
C06 C 0.1468(5) 0.1756(3) 0.1362(4) 0.1093(16) Uani 1 1 d . .
H06A H 0.0482 0.1555 0.1078 0.164 Uiso 1 1 calc R .
H06B H 0.1890 0.1569 0.0846 0.164 Uiso 1 1 calc R .
H06C H 0.1810 0.2518 0.1652 0.164 Uiso 1 1 calc R .
N2 N 0.1443(3) -0.0010(2) 0.1698(2) 0.0782(9) Uani 1 1 d . .
O02 O 0.0305(4) -0.0518(2) 0.1050(3) 0.1151(12) Uani 1 1 d . .
C07 C 0.2373(4) -0.0464(3) 0.2156(3) 0.0646(8) Uani 1 1 d . .
C08 C 0.2238(4) -0.1602(2) 0.1941(2) 0.0634(8) Uani 1 1 d . .
C09 C 0.1199(4) -0.2427(3) 0.1209(3) 0.0734(10) Uani 1 1 d . .
H09A H 0.0440 -0.2327 0.0777 0.088 Uiso 1 1 calc R .
N3 N 0.1434(3) -0.3372(2) 0.1208(2) 0.0762(8) Uani 1 1 d . .
N4 N 0.2626(3) -0.3158(2) 0.1944(2) 0.0731(8) Uani 1 1 d . .
C041 C 0.3141(6) -0.4059(4) 0.2175(4) 0.1207(19) Uani 1 1 d . .
H04A H 0.2384 -0.4594 0.2259 0.145 Uiso 1 1 calc R .
H04B H 0.3378 -0.4387 0.1593 0.145 Uiso 1 1 calc R .
C042 C 0.4268(6) -0.3841(4) 0.3006(4) 0.1101(16) Uani 1 1 d . .
H04C H 0.4053 -0.3492 0.3589 0.132 Uiso 1 1 calc R .
H04D H 0.5046 -0.3335 0.2913 0.132 Uiso 1 1 calc R .
C043 C 0.4703(8) -0.4812(4) 0.3220(5) 0.136(2) Uani 1 1 d . .
H04E H 0.3987 -0.5256 0.3430 0.163 Uiso 1 1 calc R .
H04F H 0.4754 -0.5232 0.2600 0.163 Uiso 1 1 calc R .
C044 C 0.5999(8) -0.4584(6) 0.3970(6) 0.163(3) Uani 1 1 d . .
H04G H 0.6195 -0.5246 0.4041 0.245 Uiso 1 1 calc R .
H04H H 0.5949 -0.4203 0.4600 0.245 Uiso 1 1 calc R .
H04I H 0.6722 -0.4149 0.3772 0.245 Uiso 1 1 calc R .
C010 C 0.3135(4) -0.2112(3) 0.2388(3) 0.0709(9) Uani 1 1 d . .
H01A H 0.3948 -0.1785 0.2907 0.085 Uiso 1 1 calc R .
C1A C 0.417(4) -0.1682(18) 0.020(2) 0.196(10) Uani 0.50 1 d PD 1
H1AA H 0.3195 -0.2136 0.0037 0.294 Uiso 0.50 1 d PR 1
H1AB H 0.4673 -0.2052 -0.0180 0.294 Uiso 0.50 1 d PR 1
H1AC H 0.4628 -0.1538 0.0925 0.294 Uiso 0.50 1 d PR 1
C2A C 0.453(3) -0.057(2) 0.003(2) 0.23(3) Uani 0.50 1 d PD 1
C3A C 0.316(2) -0.078(4) -0.054(2) 0.217(16) Uani 0.50 1 d PD 1
H3AA H 0.2251 -0.1326 -0.0658 0.260 Uiso 0.50 1 d PR 1
C4A C 0.346(3) 0.019(3) -0.083(3) 0.32(4) Uani 0.50 1 d PD 1
H4AA H 0.2573 0.0303 -0.1157 0.382 Uiso 0.50 1 d PR 1
C5A C 0.462(3) 0.107(3) -0.0668(14) 0.150(8) Uani 0.50 1 d PD 1
H5AA H 0.4646 0.1701 -0.0948 0.180 Uiso 0.50 1 d PR 1
C6A C 0.576(3) 0.0908(16) -0.0026(19) 0.136(10) Uani 0.50 1 d PD 1
H6AA H 0.6651 0.1475 0.0107 0.163 Uiso 0.50 1 d PR 1
C7A C 0.570(2) 0.0023(16) 0.0400(16) 0.186(13) Uani 0.50 1 d PD 1
C8A C 0.710(3) 0.005(3) 0.100(2) 0.203(13) Uani 0.50 1 d PD 1
H8AA H 0.7887 0.0672 0.1036 0.305 Uiso 0.50 1 d PR 1
H8AB H 0.7064 0.0001 0.1684 0.305 Uiso 0.50 1 d PR 1
H8AC H 0.7221 -0.0606 0.0651 0.305 Uiso 0.50 1 d PR 1

loop_
_atom_site_aniso_label
_atom_site_aniso_U_11
_atom_site_aniso_U_22
_atom_site_aniso_U_33
_atom_site_aniso_U_23
_atom_site_aniso_U_13
_atom_site_aniso_U_12
Cu1 0.0480(3) 0.0503(3) 0.0600(3) 0.0092(2) 0.0137(2) 0.0084(2)
O1 0.0659(14) 0.0664(14) 0.0663(14) 0.0104(12) 0.0183(12) 0.0105(11)
C1 0.088(3) 0.068(3) 0.120(4) 0.020(3) 0.033(3) 0.001(2)
F1 0.206(4) 0.120(3) 0.138(3) 0.001(2) 0.002(3) -0.067(3)
F2 0.126(3) 0.0781(19) 0.323(6) 0.073(3) 0.056(3) 0.0222(19)
F3 0.139(3) 0.102(2) 0.241(4) 0.039(2) 0.108(3) -0.0060(19)
C2 0.058(2) 0.074(2) 0.067(2) 0.0198(18) 0.0130(17) 0.0089(17)
C3 0.061(2) 0.084(3) 0.092(3) 0.025(2) 0.032(2) 0.0131(19)
C4 0.060(2) 0.073(2) 0.064(2) 0.0210(18) 0.0190(16) 0.0217(18)
C5 0.089(3) 0.084(3) 0.094(3) 0.018(3) 0.038(3) 0.024(2)
F4 0.199(4) 0.151(3) 0.182(3) 0.082(3) 0.108(3) 0.124(3)
F5 0.151(3) 0.124(3) 0.263(4) 0.032(3) 0.150(3) 0.045(2)
F6 0.154(3) 0.176(3) 0.122(2) -0.038(2) 0.031(2) 0.061(3)
O2 0.0628(14) 0.0633(14) 0.0751(15) 0.0222(12) 0.0251(12) 0.0190(11)
Cu2 0.0785(4) 0.0519(3) 0.0665(4) 0.0070(3) 0.0365(3) 0.0145(3)
O3 0.0987(18) 0.0595(14) 0.0789(16) 0.0134(12) 0.0435(15) 0.0213(13)
C6 0.160(6) 0.091(4) 0.124(5) 0.046(4) 0.084(5) 0.052(4)
F7 0.252(18) 0.162(15) 0.135(10) 0.079(11) 0.141(13) 0.127(17)
F8 0.216(11) 0.171(13) 0.104(7) 0.063(8) 0.068(7) 0.081(10)
F9 0.28(2) 0.079(6) 0.158(8) 0.036(5) 0.097(10) 0.001(9)
F7A 0.41(3) 0.140(13) 0.082(8) 0.026(8) 0.000(13) -0.082(18)
F8A 0.39(3) 0.23(2) 0.26(2) 0.20(2) 0.25(2) 0.24(2)
F9A 0.149(7) 0.181(9) 0.211(10) 0.129(9) 0.106(9) 0.041(9)
C7 0.106(3) 0.061(2) 0.085(3) 0.011(2) 0.052(2) 0.018(2)
C8 0.130(4) 0.083(3) 0.109(3) 0.032(3) 0.082(3) 0.040(3)
C9 0.086(3) 0.051(2) 0.088(3) 0.0033(19) 0.044(2) 0.0126(18)
C10 0.105(3) 0.081(3) 0.109(4) 0.014(3) 0.058(3) 0.033(3)
F10 0.178(3) 0.167(3) 0.206(3) 0.082(3) 0.141(3) 0.106(3)
F11 0.152(3) 0.082(2) 0.255(4) 0.035(2) 0.092(3) 0.054(2)
F12 0.154(3) 0.188(4) 0.144(3) 0.029(3) 0.045(2) 0.108(3)
O4 0.0798(15) 0.0575(14) 0.0724(14) 0.0026(11) 0.0358(13) 0.0155(12)
O01 0.0714(15) 0.0577(14) 0.0718(14) 0.0094(11) 0.0154(12) 0.0180(11)
N1 0.0650(17) 0.0481(15) 0.0625(16) 0.0113(13) 0.0165(13) 0.0138(13)
C01 0.080(2) 0.0442(17) 0.065(2) 0.0126(15) 0.0216(17) 0.0121(16)
C02 0.107(3) 0.058(2) 0.076(2) 0.0072(18) 0.019(2) 0.027(2)
C03 0.125(4) 0.068(3) 0.113(3) 0.025(2) 0.065(3) 0.011(2)
C04 0.093(3) 0.051(2) 0.077(2) 0.0199(18) 0.014(2) 0.0181(18)
C05 0.099(3) 0.093(3) 0.126(4) 0.030(3) 0.045(3) 0.036(3)
C06 0.141(4) 0.067(3) 0.101(3) 0.030(2) -0.003(3) 0.025(3)
N2 0.090(2) 0.0495(16) 0.078(2) 0.0152(15) 0.0012(17) 0.0114(16)
O02 0.108(2) 0.0721(18) 0.120(2) 0.0175(18) -0.031(2) 0.0111(17)
C07 0.074(2) 0.0517(19) 0.0617(19) 0.0142(16) 0.0151(17) 0.0115(17)
C08 0.079(2) 0.0422(17) 0.065(2) 0.0126(15) 0.0185(17) 0.0118(16)
C09 0.084(2) 0.051(2) 0.078(2) 0.0152(18) 0.0152(19) 0.0147(17)
N3 0.088(2) 0.0553(18) 0.0730(19) 0.0076(15) 0.0143(17) 0.0124(15)
N4 0.097(2) 0.0544(17) 0.0637(17) 0.0062(14) 0.0179(16) 0.0259(16)
C041 0.154(5) 0.080(3) 0.105(4) -0.003(3) -0.014(3) 0.062(3)
C042 0.148(5) 0.079(3) 0.109(4) 0.024(3) 0.031(3) 0.050(3)
C043 0.195(7) 0.089(4) 0.123(4) 0.031(3) 0.015(4) 0.070(4)
C044 0.217(8) 0.128(5) 0.183(7) 0.052(5) 0.075(6) 0.094(6)
C010 0.088(2) 0.0513(19) 0.063(2) 0.0035(16) 0.0153(18) 0.0159(18)
C1A 0.29(3) 0.144(17) 0.18(2) 0.030(16) 0.13(2) 0.05(2)
C2A 0.096(16) 0.32(5) 0.15(3) -0.14(3) 0.058(19) -0.04(3)
C3A 0.15(2) 0.33(5) 0.18(3) 0.02(2) 0.06(2) 0.13(3)
C4A 0.20(4) 0.47(7) 0.18(3) -0.16(4) -0.10(3) 0.23(5)
C5A 0.18(2) 0.20(2) 0.094(12) 0.028(13) 0.032(11) 0.115(19)
C6A 0.19(3) 0.118(14) 0.14(2) 0.025(15) 0.08(2) 0.093(16)
C7A 0.26(3) 0.28(3) 0.092(12) 0.030(17) 0.033(17) 0.24(3)
C8A 0.130(19) 0.30(3) 0.17(2) 0.04(2) -0.012(16) 0.112(18)

loop_
_atom_type_symbol
_atom_type_description
_atom_type_scat_dispersion_real
_atom_type_scat_dispersion_imag
_atom_type_scat_source
C C 0.0033 0.0016 'International Tables Vol C Tables 4.2.6.8 and 6.1.1.4'
H H 0.0000 0.0000 'International Tables Vol C Tables 4.2.6.8 and 6.1.1.4'
N N 0.0061 0.0033 'International Tables Vol C Tables 4.2.6.8 and 6.1.1.4'
O O 0.0106 0.0060 'International Tables Vol C Tables 4.2.6.8 and 6.1.1.4'
F F 0.0171 0.0103 'International Tables Vol C Tables 4.2.6.8 and 6.1.1.4'
Cu Cu 0.3201 1.2651 'International Tables Vol C Tables 4.2.6.8 and 6.1.1.4'

loop_
_geom_angle_atom_site_label_1
_geom_angle_atom_site_label_2
_geom_angle_atom_site_label_3
_geom_angle
_geom_angle_site_symmetry_1
_geom_angle_site_symmetry_3
O2 Cu1 O2 179.999(1) . 2_656
O2 Cu1 O1 89.32(11) . 2_656
O2 Cu1 O1 90.68(11) 2_656 2_656
O2 Cu1 O1 90.68(11) . .
O2 Cu1 O1 89.32(11) 2_656 .
O1 Cu1 O1 180.0 2_656 .
O2 Cu1 O01 81.18(9) . 2_656
O2 Cu1 O01 98.82(9) 2_656 2_656
O1 Cu1 O01 93.84(9) 2_656 2_656
O1 Cu1 O01 86.16(9) . 2_656
O2 Cu1 O01 98.82(9) . .
O2 Cu1 O01 81.18(9) 2_656 .
O1 Cu1 O01 86.16(9) 2_656 .
O1 Cu1 O01 93.84(9) . .
O01 Cu1 O01 180.0 2_656 .
C2 O1 Cu1 124.5(2) . .
F2 C1 F1 107.3(5) . .
F2 C1 F3 106.4(5) . .
F1 C1 F3 104.6(5) . .
F2 C1 C2 113.4(4) . .
F1 C1 C2 110.4(4) . .
F3 C1 C2 114.2(4) . .
O1 C2 C3 127.6(3) . .
O1 C2 C1 113.7(4) . .
C3 C2 C1 118.7(4) . .
C2 C3 C4 122.4(3) . .
O2 C4 C3 127.8(3) . .
O2 C4 C5 113.8(3) . .
C3 C4 C5 118.3(3) . .
F5 C5 F6 106.5(4) . .
F5 C5 F4 106.5(4) . .
F6 C5 F4 105.2(5) . .
F5 C5 C4 115.6(4) . .
F6 C5 C4 110.5(4) . .
F4 C5 C4 111.9(4) . .
C4 O2 Cu1 124.7(2) . .
O4 Cu2 O4 180.0 2_545 .
O4 Cu2 O3 91.97(10) 2_545 2_545
O4 Cu2 O3 88.03(10) . 2_545
O4 Cu2 O3 88.03(10) 2_545 .
O4 Cu2 O3 91.97(10) . .
O3 Cu2 O3 180.0 2_545 .
O4 Cu2 N3 85.14(11) 2_545 .
O4 Cu2 N3 94.86(11) . .
O3 Cu2 N3 89.37(11) 2_545 .
O3 Cu2 N3 90.63(11) . .
O4 Cu2 N3 94.86(11) 2_545 2_545
O4 Cu2 N3 85.14(11) . 2_545
O3 Cu2 N3 90.63(11) 2_545 2_545
O3 Cu2 N3 89.37(11) . 2_545
N3 Cu2 N3 180.00(11) . 2_545
C7 O3 Cu2 123.3(3) . .
F7A C6 F9 130.0(12) . .
F7A C6 F8A 120.3(17) . .
F9 C6 F8A 34.3(13) . .
F7A C6 F7 42.4(17) . .
F9 C6 F7 113.4(9) . .
F8A C6 F7 133.0(10) . .
F7A C6 F9A 106.2(15) . .
F9 C6 F9A 64.5(10) . .
F8A C6 F9A 98.7(13) . .
F7 C6 F9A 64.6(8) . .
F7A C6 F8 58.0(19) . .
F9 C6 F8 97.7(13) . .
F8A C6 F8 68.8(15) . .
F7 C6 F8 96.8(10) . .
F9A C6 F8 141.7(8) . .
F7A C6 C7 111.5(8) . .
F9 C6 C7 118.1(8) . .
F8A C6 C7 110.2(10) . .
F7 C6 C7 116.7(7) . .
F9A C6 C7 108.6(7) . .
F8 C6 C7 109.7(7) . .
F7A F7 C6 63.8(14) . .
F7A F7 F9A 124.0(19) . .
C6 F7 F9A 61.4(8) . .
F7A F8 C6 52.2(10) . .
F7A F8 F8A 97.8(16) . .
C6 F8 F8A 49.8(8) . .
F8A F9 C6 75(2) . .
F8A F9 F9A 139(3) . .
C6 F9 F9A 63.9(9) . .
F7 F7A C6 73.8(15) . .
F7 F7A F8 135(2) . .
C6 F7A F8 69.8(15) . .
F9 F8A C6 71.0(18) . .
F9 F8A F8 122(3) . .
C6 F8A F8 61.4(14) . .
C6 F9A F9 51.6(6) . .
C6 F9A F7 54.0(6) . .
F9 F9A F7 95.0(9) . .
O3 C7 C8 127.9(4) . .
O3 C7 C6 114.0(4) . .
C8 C7 C6 118.1(4) . .
C9 C8 C7 123.4(4) . .
O4 C9 C8 127.4(4) . .
O4 C9 C10 112.9(4) . .
C8 C9 C10 119.6(4) . .
F10 C10 F11 106.1(4) . .
F10 C10 F12 107.2(5) . .
F11 C10 F12 104.4(5) . .
F10 C10 C9 114.9(4) . .
F11 C10 C9 111.4(4) . .
F12 C10 C9 112.1(4) . .
C9 O4 Cu2 125.2(3) . .
N1 O01 Cu1 131.05(19) . .
O01 N1 C07 125.0(3) . .
O01 N1 C01 121.8(3) . .
C07 N1 C01 112.0(3) . .
N1 C01 C02 110.3(3) . .
N1 C01 C03 105.7(3) . .
C02 C01 C03 109.9(3) . .
N1 C01 C04 100.7(2) . .
C02 C01 C04 114.8(3) . .
C03 C01 C04 114.7(3) . .
N2 C04 C06 109.7(3) . .
N2 C04 C05 105.4(3) . .
C06 C04 C05 110.5(4) . .
N2 C04 C01 100.4(3) . .
C06 C04 C01 116.5(3) . .
C05 C04 C01 113.2(3) . .
O02 N2 C07 125.2(3) . .
O02 N2 C04 122.4(3) . .
C07 N2 C04 111.7(3) . .
N1 C07 N2 108.9(3) . .
N1 C07 C08 126.1(3) . .
N2 C07 C08 125.0(3) . .
C010 C08 C09 104.4(3) . .
C010 C08 C07 127.7(3) . .
C09 C08 C07 127.9(3) . .
N3 C09 C08 111.2(3) . .
C09 N3 N4 105.2(3) . .
C09 N3 Cu2 122.8(3) . .
N4 N3 Cu2 131.8(2) . .
C010 N4 N3 111.6(3) . .
C010 N4 C041 129.5(3) . .
N3 N4 C041 118.9(3) . .
C042 C041 N4 118.0(4) . .
C041 C042 C043 115.1(5) . .
C044 C043 C042 115.7(5) . .
N4 C010 C08 107.6(3) . .
C6A C1A C5A 72.4(19) 2_655 2_655
C6A C1A C2A 9.7(17) 2_655 .
C5A C1A C2A 63(2) 2_655 .
C6A C1A C3A 34(2) 2_655 .
C5A C1A C3A 106(2) 2_655 .
C2A C1A C3A 43.3(10) . .
C6A C2A C7A 129(5) 2_655 2_655
C6A C2A C7A 142(5) 2_655 .
C7A C2A C7A 89(2) 2_655 .
C6A C2A C3A 67(4) 2_655 .
C7A C2A C3A 63(2) 2_655 .
C7A C2A C3A 151(3) . .
C6A C2A C5A 73(4) 2_655 2_655
C7A C2A C5A 157(3) 2_655 2_655
C7A C2A C5A 69.1(16) . 2_655
C3A C2A C5A 140(2) . 2_655
C6A C2A C1A 23(4) 2_655 .
C7A C2A C1A 150(3) 2_655 .
C7A C2A C1A 120(2) . .
C3A C2A C1A 89(2) . .
C5A C2A C1A 50.8(17) 2_655 .
C6A C2A C2A 177(7) 2_655 2_655
C7A C2A C2A 48(2) 2_655 2_655
C7A C2A C2A 40.6(13) . 2_655
C3A C2A C2A 111(3) . 2_655
C5A C2A C2A 109(2) 2_655 2_655
C1A C2A C2A 159(3) . 2_655
C6A C2A C4A 111(4) 2_655 .
C7A C2A C4A 19.1(19) 2_655 .
C7A C2A C4A 107.1(18) . .
C3A C2A C4A 44.0(14) . .
C5A C2A C4A 176.2(16) 2_655 .
C1A C2A C4A 133(2) . .
C2A C2A C4A 66.8(17) 2_655 .
C6A C2A C4A 116(5) 2_655 2_655
C7A C2A C4A 114(3) 2_655 2_655
C7A C2A C4A 25.7(14) . 2_655
C3A C2A C4A 176.5(18) . 2_655
C5A C2A C4A 43.7(9) 2_655 2_655
C1A C2A C4A 94(2) . 2_655
C2A C2A C4A 65.8(18) 2_655 2_655
C4A C2A C4A 132.5(15) . 2_655
C6A C3A C8A 135(4) 2_655 2_655
C6A C3A C7A 65.3(16) 2_655 2_655
C8A C3A C7A 70(2) 2_655 2_655
C6A C3A C2A 19.6(14) 2_655 .
C8A C3A C2A 116(3) 2_655 .
C7A C3A C2A 45.9(15) 2_655 .
C6A C3A C4A 112(3) 2_655 .
C8A C3A C4A 23.6(16) 2_655 .
C7A C3A C4A 46(2) 2_655 .
C2A C3A C4A 92(3) . .
C6A C3A C1A 27.9(17) 2_655 .
C8A C3A C1A 162(3) 2_655 .
C7A C3A C1A 92.6(18) 2_655 .
C2A C3A C1A 47.3(12) . .
C4A C3A C1A 139(3) . .
C8A C4A C7A 130(7) 2_655 2_655
C8A C4A C3A 68(6) 2_655 .
C7A C4A C3A 62(3) 2_655 .
C8A C4A C5A 155(7) 2_655 .
C7A C4A C5A 75(2) 2_655 .
C3A C4A C5A 138(3) . .
C8A C4A C2A 112(6) 2_655 .
C7A C4A C2A 19(2) 2_655 .
C3A C4A C2A 43.9(14) . .
C5A C4A C2A 93.6(18) . .
C8A C4A C2A 159(7) 2_655 2_655
C7A C4A C2A 29.5(16) 2_655 2_655
C3A C4A C2A 91(2) . 2_655
C5A C4A C2A 46.2(15) . 2_655
C2A C4A C2A 47.5(15) . 2_655
C1A C5A C6A 47.5(13) 2_655 .
C1A C5A C4A 154(2) 2_655 .
C6A C5A C4A 109(2) . .
C1A C5A C2A 66.0(12) 2_655 2_655
C6A C5A C2A 18.7(13) . 2_655
C4A C5A C2A 90.1(19) . 2_655
C1A C5A C7A 114(2) 2_655 2_655
C6A C5A C7A 66.5(17) . 2_655
C4A C5A C7A 42.5(18) . 2_655
C2A C5A C7A 47.8(13) 2_655 2_655
C1A C5A C8A 161(2) 2_655 2_655
C6A C5A C8A 116(2) . 2_655
C4A C5A C8A 7(2) . 2_655
C2A C5A C8A 97(2) 2_655 2_655
C7A C5A C8A 49.6(12) 2_655 2_655
C2A C6A C1A 148(5) 2_655 2_655
C2A C6A C3A 93(4) 2_655 2_655
C1A C6A C3A 118(3) 2_655 2_655
C2A C6A C5A 89(5) 2_655 .
C1A C6A C5A 60.1(18) 2_655 .
C3A C6A C5A 177(3) 2_655 .
C2A C6A C7A 36(4) 2_655 .
C1A C6A C7A 168(3) 2_655 .
C3A C6A C7A 58(2) 2_655 .
C5A C6A C7A 124(2) . .
C2A C6A C7A 28(4) 2_655 2_655
C1A C6A C7A 121(2) 2_655 2_655
C3A C6A C7A 121(2) 2_655 2_655
C5A C6A C7A 60.8(15) . 2_655
C7A C6A C7A 63.6(15) . 2_655
C2A C7A C4A 142(4) 2_655 2_655
C2A C7A C2A 91(2) 2_655 .
C4A C7A C2A 125(3) 2_655 .
C2A C7A C3A 71(2) 2_655 2_655
C4A C7A C3A 71.2(18) 2_655 2_655
C2A C7A C3A 161(2) . 2_655
C2A C7A C6A 15.0(16) 2_655 .
C4A C7A C6A 128(3) 2_655 .
C2A C7A C6A 106(2) . .
C3A C7A C6A 56.7(17) 2_655 .
C2A C7A C8A 126(3) 2_655 .
C4A C7A C8A 17(3) 2_655 .
C2A C7A C8A 142(2) . .
C3A C7A C8A 55(2) 2_655 .
C6A C7A C8A 111(2) . .
C2A C7A C5A 154(3) 2_655 2_655
C4A C7A C5A 62.2(16) 2_655 2_655
C2A C7A C5A 63.1(17) . 2_655
C3A C7A C5A 133.3(19) 2_655 2_655
C6A C7A C5A 168.0(19) . 2_655
C8A C7A C5A 79.0(16) . 2_655
C2A C7A C7A 49.6(15) 2_655 2_655
C4A C7A C7A 163(3) 2_655 2_655
C2A C7A C7A 41.5(18) . 2_655
C3A C7A C7A 121(2) 2_655 2_655
C6A C7A C7A 64.6(16) . 2_655
C8A C7A C7A 170(3) . 2_655
C5A C7A C7A 104(2) 2_655 2_655
C2A C7A C6A 101(2) 2_655 2_655
C4A C7A C6A 115(3) 2_655 2_655
C2A C7A C6A 10.4(14) . 2_655
C3A C7A C6A 170(3) 2_655 2_655
C6A C7A C6A 116.4(15) . 2_655
C8A C7A C6A 131.5(18) . 2_655
C5A C7A C6A 52.7(12) 2_655 2_655
C7A C7A C6A 51.8(13) 2_655 2_655
C4A C8A C3A 89(5) 2_655 2_655
C4A C8A C7A 34(5) 2_655 .
C3A C8A C7A 55.5(18) 2_655 .
C4A C8A C5A 18(5) 2_655 2_655
C3A C8A C5A 106.8(19) 2_655 2_655
C7A C8A C5A 51.5(10) . 2_655

loop_
_geom_bond_atom_site_label_1
_geom_bond_atom_site_label_2
_geom_bond_distance
_geom_bond_site_symmetry_2
Cu1 O2 1.964(2) .
Cu1 O2 1.964(2) 2_656
Cu1 O1 1.986(2) 2_656
Cu1 O1 1.986(2) .
Cu1 O01 2.285(3) 2_656
Cu1 O01 2.285(3) .
O1 C2 1.250(4) .
C1 F2 1.267(6) .
C1 F1 1.288(6) .
C1 F3 1.301(5) .
C1 C2 1.514(6) .
C2 C3 1.378(5) .
C3 C4 1.383(5) .
C4 O2 1.248(4) .
C4 C5 1.504(6) .
C5 F5 1.295(5) .
C5 F6 1.297(5) .
C5 F4 1.297(5) .
Cu2 O4 1.939(3) 2_545
Cu2 O4 1.939(3) .
Cu2 O3 1.995(3) 2_545
Cu2 O3 1.995(3) .
Cu2 N3 2.397(3) .
Cu2 N3 2.397(3) 2_545
O3 C7 1.244(4) .
C6 F7A 1.190(13) .
C6 F9 1.206(12) .
C6 F8A 1.230(17) .
C6 F7 1.273(12) .
C6 F9A 1.382(10) .
C6 F8 1.413(15) .
C6 C7 1.528(6) .
F7 F7A 0.89(3) .
F7 F9A 1.421(16) .
F8 F7A 1.28(4) .
F8 F8A 1.50(3) .
F9 F8A 0.72(3) .
F9 F9A 1.388(18) .
C7 C8 1.380(6) .
C8 C9 1.373(6) .
C9 O4 1.248(4) .
C9 C10 1.516(6) .
C10 F10 1.302(5) .
C10 F11 1.303(5) .
C10 F12 1.306(6) .
O01 N1 1.292(3) .
N1 C07 1.315(4) .
N1 C01 1.501(4) .
C01 C02 1.519(5) .
C01 C03 1.523(5) .
C01 C04 1.542(5) .
C04 N2 1.496(5) .
C04 C06 1.508(5) .
C04 C05 1.541(6) .
N2 O02 1.260(4) .
N2 C07 1.354(4) .
C07 C08 1.443(5) .
C08 C010 1.378(5) .
C08 C09 1.394(5) .
C09 N3 1.326(5) .
N3 N4 1.352(4) .
N4 C010 1.330(4) .
N4 C041 1.472(5) .
C041 C042 1.384(6) .
C042 C043 1.512(6) .
C043 C044 1.435(8) .
C1A C6A 1.08(3) 2_655
C1A C5A 1.27(3) 2_655
C1A C2A 1.497(10) .
C1A C3A 2.04(4) .
C2A C6A 0.47(3) 2_655
C2A C7A 1.06(3) 2_655
C2A C7A 1.22(3) .
C2A C3A 1.397(10) .
C2A C5A 1.46(4) 2_655
C2A C2A 1.63(5) 2_655
C2A C4A 2.01(4) .
C2A C4A 2.03(3) 2_655
C3A C6A 1.29(3) 2_655
C3A C8A 1.29(5) 2_655
C3A C7A 1.31(4) 2_655
C3A C4A 1.398(10) .
C4A C8A 0.56(4) 2_655
C4A C7A 1.07(4) 2_655
C4A C5A 1.402(10) .
C4A C2A 2.03(3) 2_655
C5A C1A 1.27(3) 2_655
C5A C6A 1.397(10) .
C5A C2A 1.46(4) 2_655
C5A C7A 1.53(3) 2_655
C5A C8A 1.92(4) 2_655
C6A C2A 0.47(3) 2_655
C6A C1A 1.08(3) 2_655
C6A C3A 1.29(3) 2_655
C6A C7A 1.402(10) .
C6A C7A 1.61(4) 2_655
C7A C2A 1.06(3) 2_655
C7A C4A 1.07(4) 2_655
C7A C3A 1.31(4) 2_655
C7A C8A 1.491(10) .
C7A C5A 1.53(3) 2_655
C7A C7A 1.60(4) 2_655
C7A C6A 1.61(4) 2_655
C8A C4A 0.56(4) 2_655
C8A C3A 1.29(5) 2_655
C8A C5A 1.92(4) 2_655
